data_7129663
loop_
_publ_author_name
'Droege, Daniel G.'
'Johnstone, Timothy C.'

_publ_section_title
;
 A water-soluble iron-porphyrin complex capable of rescuing CO-poisoned
 red blood cells
;
_journal_name_full 'Chemical Communications'
_journal_paper_doi 10.1039/D1CC05542A
_journal_year 2022
_chemical_formula_moiety 'C104 H93 Fe N4 O Si4, C2 H3 N, C H2 Cl2'
_chemical_formula_sum 'C107 H98 Cl2 Fe N5 O Si4'
_chemical_formula_weight 1709.01
_space_group_crystal_system monoclinic
_space_group_IT_number 13
_space_group_name_Hall '-P 2yc'
_space_group_name_H-M_alt 'P 1 2/c 1'
_atom_sites_solution_hydrogens geom
_atom_sites_solution_primary dual
_atom_sites_solution_secondary difmap
_audit_creation_date 2021-12-05
_audit_creation_method
;
Olex2 1.5
(compiled 2021.11.18 svn.ra9532c28 for OlexSys, GUI svn.r6429)
;
_audit_update_record
;
2021-12-10 deposited with the CCDC.	2022-01-28 downloaded from the CCDC.
;
_cell_angle_alpha 90
_cell_angle_beta 106.8000(10)
_cell_angle_gamma 90
_cell_formula_units_Z 2
_cell_length_a 16.3187(2)
_cell_length_b 12.8480(2)
_cell_length_c 23.5087(2)
_cell_measurement_reflns_used 34926
_cell_measurement_temperature 100.00(10)
_cell_measurement_theta_max 76.7440
_cell_measurement_theta_min 2.7930
_cell_volume 4718.53(10)
_computing_cell_refinement 'CrysAlisPro 1.171.41.121a (Rigaku OD, 2021)'
_computing_data_collection 'CrysAlisPro 1.171.41.121a (Rigaku OD, 2021)'
_computing_data_reduction 'CrysAlisPro 1.171.41.121a (Rigaku OD, 2021)'
_computing_molecular_graphics 'Olex2 1.5 (Dolomanov et al., 2009)'
_computing_publication_material 'Olex2 1.5 (Dolomanov et al., 2009)'
_computing_structure_refinement 'SHELXL 2018/3 (Sheldrick, 2015)'
_computing_structure_solution 'SHELXT 2018/2 (Sheldrick, 2018)'
_diffrn_ambient_environment N~2~
_diffrn_ambient_temperature 100.00(10)
_diffrn_detector 'Hybrid Pixel Array Detector'
_diffrn_detector_area_resol_mean 10.0000
_diffrn_detector_type HyPix
_diffrn_measured_fraction_theta_full 0.999
_diffrn_measured_fraction_theta_max 0.999
_diffrn_measurement_details
;
List of Runs (angles in degrees, time in seconds):

  # Type    Start    End  Width  t~exp~   \w     \q     \k     \f   Frames
#--------------------------------------------------------------------------
  1  \w    -51.00  21.00   0.50    0.42    --  -49.41  48.00-154.00  144
  2  \w   -121.00 -48.00   0.50    0.42    --  -49.41 -48.00  57.00  146
  3  \w    -15.00  44.00   0.50    0.42    --   49.41 -48.00  57.00  118
  4  \w     53.00  82.00   0.50    0.42    --   49.41  48.00-154.00   58
  5  \w   -115.00 -90.00   0.50    1.68    --  -84.25 -48.00  57.00   50
  6  \w    -52.00 -24.00   0.50    1.68    --  -84.25  48.00-154.00   56
  7  \w    121.00 153.00   0.50    1.68    --  105.75  48.00-154.00   64
  8  \w    -25.00  11.00   0.50    0.42    --  -49.41  19.00-120.00   72
  9  \w   -114.00 -87.00   0.50    0.42    --  -49.41 -57.00   0.00   54
 10  \w   -120.00 -94.00   0.50    0.42    --  -49.41-125.00 -30.00   52
 11  \w   -121.00 -90.00   0.50    0.42    --  -49.41-125.00  30.00   62
 12  \w   -114.00 -82.00   0.50    0.42    --  -49.41 -57.00 120.00   64
 13  \w   -119.00 -94.00   0.50    0.42    --  -49.41-125.00-150.00   50
 14  \w     43.00  75.00   0.50    0.42    --   49.41  38.00 -60.00   64
 15  \w     46.00  75.00   0.50    0.42    --   49.41  38.00 -30.00   58
 16  \w     83.00 108.00   0.50    0.42    --   49.41  57.00   0.00   50
 17  \w   -107.00 -75.00   0.50    1.68    --  -84.25 -54.00 -97.03   64
 18  \w    -98.00 -72.00   0.50    1.68    --  -84.25 -55.00 -62.96   52
 19  \w    -99.00 -74.00   0.50    1.68    --  -84.25 -50.00 -29.72   50
 20  \w    -63.00 -37.00   0.50    1.68    --  -84.25  57.00 120.00   52
 21  \w    -97.00 -72.00   0.50    1.68    --  -84.25 -54.00 -39.94   50
 22  \w    -41.00 -14.00   0.50    1.68    --  -84.25  38.00  60.00   54
 23  \w    -98.00 -73.00   0.50    1.68    --  -84.25 -51.00 -55.27   50
 24  \w   -103.00 -77.00   0.50    1.68    --  -84.25 -56.00 -77.55   52
 25  \w   -132.00-107.00   0.50    1.68    --  -84.25 -56.00 -65.92   50
 26  \w   -153.00 -76.00   0.50    1.68    --  -84.25 -56.00 -99.26  154
 27  \w   -143.00-117.00   0.50    1.68    --  -84.25 -51.00 -55.27   52
 28  \w    -98.00 -73.00   0.50    1.68    --  -84.25 -55.00 -52.97   50
 29  \w   -156.00-131.00   0.50    1.68    --  -84.25 -55.00 -62.96   50
 30  \w   -155.00-101.00   0.50    1.68    --  -84.25 -77.00 150.00  108
 31  \w   -101.00 -76.00   0.50    1.68    --  -84.25 -56.00 -65.92   50
 32  \w   -139.00 -79.00   0.50    1.68    --  -84.25 -38.00   0.00  120
 33  \w     43.00  92.00   0.50    1.68    --  105.75 -77.00  30.00   98
 34  \w     96.00 174.00   0.50    1.68    --  105.75  57.00 -60.00  156
 35  \w     35.00  67.00   0.50    1.68    --  105.75 -57.00 -90.00   64
 36  \w     34.00  65.00   0.50    1.68    --  105.75 -57.00 -60.00   62
 37  \w    150.00 178.00   0.50    1.68    --  105.75 125.00  60.00   56
 38  \w    106.00 140.00   0.50    1.68    --  105.75 125.00  60.00   68
 39  \w     40.00  65.00   0.50    1.68    --  105.75 -57.00 150.00   50
 40  \w    140.00 177.00   0.50    1.68    --  105.75  57.00 -30.00   74
 41  \w     97.00 136.00   0.50    1.68    --  105.75  57.00 -30.00   78
 42  \w     98.00 175.00   0.50    1.68    --  105.75  38.00 -90.00  154
 43  \w     35.00  67.00   0.50    1.68    --  105.75 -57.00  30.00   64
 44  \w     35.00  62.00   0.50    1.68    --  105.75 -57.00  90.00   54
 45  \w     36.00  66.00   0.50    1.68    --  105.75 -57.00 -30.00   60
 46  \w     86.00 111.00   0.50    1.68    --  105.75-125.00-180.00   50
 47  \w    134.00 160.00   0.50    1.68    --  105.75  19.00   0.00   52
 48  \w     35.00  71.00   0.50    1.68    --  105.75-125.00-180.00   72
 49  \w     54.00  80.00   0.50    1.68    --  105.75 -77.00-150.00   52
 50  \w    101.00 127.00   0.50    1.68    --  105.75  19.00   0.00   52
 51  \w     34.00  59.00   0.50    1.68    --  105.75 -57.00  60.00   50
 52  \w    102.00 131.00   0.50    1.68    --  105.75  77.00  30.00   58
 53  \w    153.00 178.00   0.50    1.68    --  105.75  77.00  30.00   50
 54  \w     93.00 175.00   0.50    1.68    --  105.75  57.00   0.00  164
 55  \w    151.00 178.00   0.50    1.68    --  105.75  19.00 150.00   54
 56  \w     37.00  66.00   0.50    1.68    --  105.75 -57.00-180.00   58
 57  \w     63.00 104.00   0.50    1.68    --  105.75 -99.00 150.00   82
 58  \w     98.00 133.00   0.50    1.68    --  105.75  19.00 150.00   70
 59  \w     93.00 140.00   0.50    1.68    --  105.75  57.00 -90.00   94
 60  \w     48.00  74.00   0.50    1.68    --  105.75 -77.00 -90.00   52
 61  \w     37.00  73.00   0.50    1.68    --  105.75 -77.00  90.00   72
 62  \w     42.00  67.00   0.50    1.68    --  105.75 -57.00 120.00   50
 63  \w     35.00  66.00   0.50    1.68    --  105.75 -57.00-150.00   62
;
_diffrn_measurement_device 'four-circle diffractometer'
_diffrn_measurement_device_type 'XtaLAB Synergy, Dualflex, HyPix'
_diffrn_measurement_method '\w scans'
_diffrn_orient_matrix_type 'CrysAlisPro convention (1999,Acta A55,543-557)'
_diffrn_orient_matrix_UB_11 -0.0870392000
_diffrn_orient_matrix_UB_12 -0.0475474000
_diffrn_orient_matrix_UB_13 -0.0008765000
_diffrn_orient_matrix_UB_21 -0.0418452000
_diffrn_orient_matrix_UB_22 0.0528814000
_diffrn_orient_matrix_UB_23 -0.0602264000
_diffrn_orient_matrix_UB_31 0.0198746000
_diffrn_orient_matrix_UB_32 -0.0965672000
_diffrn_orient_matrix_UB_33 -0.0325182000
_diffrn_radiation_monochromator mirror
_diffrn_radiation_probe x-ray
_diffrn_radiation_type 'Cu K\a'
_diffrn_radiation_wavelength 1.54184
_diffrn_reflns_av_R_equivalents 0.0359
_diffrn_reflns_av_unetI/netI 0.0201
_diffrn_reflns_Laue_measured_fraction_full 0.999
_diffrn_reflns_Laue_measured_fraction_max 0.999
_diffrn_reflns_limit_h_max 19
_diffrn_reflns_limit_h_min -18
_diffrn_reflns_limit_k_max 15
_diffrn_reflns_limit_k_min -15
_diffrn_reflns_limit_l_max 28
_diffrn_reflns_limit_l_min -28
_diffrn_reflns_number 67527
_diffrn_reflns_point_group_measured_fraction_full 0.999
_diffrn_reflns_point_group_measured_fraction_max 0.999
_diffrn_reflns_theta_full 67.071
_diffrn_reflns_theta_max 67.071
_diffrn_reflns_theta_min 2.829
_diffrn_source 'micro-focus sealed X-ray tube'
_diffrn_source_type 'PhotonJet (Cu) X-ray Source'
_exptl_absorpt_coefficient_mu 2.679
_exptl_absorpt_correction_T_max 1.000
_exptl_absorpt_correction_T_min 0.434
_exptl_absorpt_correction_type gaussian
_exptl_absorpt_process_details
;
CrysAlisPro 1.171.41.121a (Rigaku Oxford Diffraction, 2021)
Numerical absorption correction based on gaussian integration over
a multifaceted crystal model
Empirical absorption correction using spherical harmonics,
implemented in SCALE3 ABSPACK scaling algorithm.
;
_exptl_crystal_colour 'dark purple'
_exptl_crystal_density_diffrn 1.203
_exptl_crystal_description plate
_exptl_crystal_F_000 1798
_exptl_crystal_size_max 0.31
_exptl_crystal_size_mid 0.17
_exptl_crystal_size_min 0.05
_refine_diff_density_max 0.980
_refine_diff_density_min -0.929
_refine_diff_density_rms 0.057
_refine_ls_extinction_method none
_refine_ls_goodness_of_fit_ref 1.065
_refine_ls_hydrogen_treatment constr
_refine_ls_matrix_type full
_refine_ls_number_parameters 588
_refine_ls_number_reflns 8417
_refine_ls_number_restraints 0
_refine_ls_restrained_S_all 1.065
_refine_ls_R_factor_all 0.0690
_refine_ls_R_factor_gt 0.0648
_refine_ls_shift/su_max 0.000
_refine_ls_shift/su_mean 0.000
_refine_ls_structure_factor_coef Fsqd
_refine_ls_weighting_details 'w=1/[\s^2^(Fo^2^)+(0.0868P)^2^+5.3675P] where P=(Fo^2^+2Fc^2^)/3'
_refine_ls_weighting_scheme calc
_refine_ls_wR_factor_gt 0.1816
_refine_ls_wR_factor_ref 0.1847
_reflns_Friedel_coverage 0.000
_reflns_number_gt 7681
_reflns_number_total 8417
_reflns_threshold_expression 'I > 2\s(I)'
_cod_data_source_file d1cc05542a2.cif
_cod_data_source_block 5
_cod_database_code 7129663
_shelx_shelxl_version_number 2018/3
_chemical_oxdiff_formula 'C107 H98 Fe N5 Si4 O Cl2'
_shelx_space_group_comment
;
The symmetry employed for this shelxl refinement is uniquely defined
by the following loop, which should always be used as a source of
symmetry information in preference to the above space-group names.
They are only intended as comments.
;
_shelx_estimated_absorpt_t_max 0.878
_shelx_estimated_absorpt_t_min 0.491
_olex2_refinement_description
;
1. Fixed Uiso
 At 1.2 times of:
  All C(H) groups, All C(H,H) groups
 At 1.5 times of:
  All C(H,H,H) groups, All O(H) groups
2. Others
 Fixed Sof: Fe01(0.25) Fe02(0.25) O1A(0.25) H1A(0.25) O1B(0.25) H1B(0.25)
 Cl2(0.5) C3S(0.5) H3SA(0.5) H3SB(0.5) N3SA(0.25) C1SA(0.25) H1SA(0.25)
 H1SB(0.25) H1SC(0.25) C2SA(0.25) N3SB(0.25) C1SB(0.25) H1SD(0.25) H1SE(0.25)
 H1SF(0.25) C2SB(0.25)
3.a Secondary CH2 refined with riding coordinates:
 C3S(H3SA,H3SB)
3.b Aromatic/amide H refined with riding coordinates:
 C3(H3), C4(H4), C8(H8), C9(H9), C13(H13), C15(H15), C63(H63), C65(H65),
 C122(H122), C123(H123), C124(H124), C125(H125), C126(H126), C162(H162),
 C163(H163), C164(H164), C165(H165), C166(H166), C622(H622), C623(H623),
 C624(H624), C625(H625), C626(H626), C662(H662), C663(H663), C664(H664),
 C665(H665), C666(H666)
3.c Tetrahedral OH refined as rotating group:
 O1A(H1A), O1B(H1B)
3.d Idealised Me refined as rotating group:
 C91(H91A,H91B,H91C), C92(H92A,H92B,H92C), C93(H93A,H93B,H93C), C94(H94A,H94B,
 H94C), C95(H95A,H95B,H95C), C96(H96A,H96B,H96C), C1SA(H1SA,H1SB,H1SC),
 C1SB(H1SD,H1SE,H1SF)
;
_olex2_submission_special_instructions 'No special instructions were received'
_oxdiff_exptl_absorpt_empirical_details
;
Empirical correction (ABSPACK) includes:
- Absorption correction using spherical harmonics
- Frame scaling
- Detector area scaling
;
_oxdiff_exptl_absorpt_empirical_full_max 1.633
_oxdiff_exptl_absorpt_empirical_full_min 0.823

loop_
_space_group_symop_operation_xyz
'x, y, z'
'-x, y, -z+1/2'
'-x, -y, -z'
'x, -y, z-1/2'

loop_
_atom_site_label
_atom_site_type_symbol
_atom_site_fract_x
_atom_site_fract_y
_atom_site_fract_z
_atom_site_U_iso_or_equiv
_atom_site_adp_type
_atom_site_occupancy
_atom_site_site_symmetry_order
_atom_site_calc_flag
_atom_site_refinement_flags_posn
_atom_site_refinement_flags_adp
_atom_site_refinement_flags_occupancy
_atom_site_disorder_assembly
_atom_site_disorder_group
Fe01 Fe 0.500000 0.78453(11) 0.750000 0.0277(3) Uani 0.5 2 d S T P A 1
Fe02 Fe 0.500000 0.70630(11) 0.750000 0.0278(3) Uani 0.5 2 d S T P A 2
Si1 Si 0.93764(6) 0.70521(10) 0.54959(4) 0.0636(3) Uani 1 1 d . . . . .
Si2 Si 0.07568(5) 0.78813(10) 0.36864(3) 0.0605(3) Uani 1 1 d . . . . .
O1A O 0.500000 0.9336(7) 0.750000 0.044(2) Uani 0.5 2 d S T P A 1
H1A H 0.472460 0.955364 0.716191 0.066 Uiso 0.25 1 calc R U P A 1
O1B O 0.500000 0.5571(7) 0.750000 0.047(2) Uani 0.5 2 d S T P A 2
H1B H 0.477241 0.535278 0.775536 0.070 Uiso 0.25 1 calc R U P A 2
N1 N 0.50431(13) 0.74554(16) 0.66554(9) 0.0299(5) Uani 1 1 d . . . . .
N2 N 0.37164(14) 0.74560(18) 0.72142(9) 0.0336(5) Uani 1 1 d . . . . .
C1 C 0.66037(17) 0.7368(2) 0.68257(12) 0.0377(6) Uani 1 1 d . . . . .
C2 C 0.57652(18) 0.7415(2) 0.64636(11) 0.0345(6) Uani 1 1 d . . . . .
C3 C 0.55258(19) 0.7433(3) 0.58269(12) 0.0458(7) Uani 1 1 d . . . . .
H3 H 0.590348 0.740963 0.558627 0.055 Uiso 1 1 calc R U . . .
C4 C 0.46648(19) 0.7491(2) 0.56334(12) 0.0435(7) Uani 1 1 d . . . . .
H4 H 0.432232 0.751895 0.523109 0.052 Uiso 1 1 calc R U . . .
C5 C 0.43619(17) 0.7503(2) 0.61510(11) 0.0337(6) Uani 1 1 d . . . . .
C6 C 0.35039(17) 0.7560(2) 0.61352(11) 0.0361(6) Uani 1 1 d . . . . .
C7 C 0.32123(17) 0.7534(2) 0.66353(12) 0.0403(7) Uani 1 1 d . . . . .
C8 C 0.23243(19) 0.7522(3) 0.66164(14) 0.0563(9) Uani 1 1 d . . . . .
H8 H 0.184741 0.758008 0.627199 0.068 Uiso 1 1 calc R U . . .
C9 C 0.2298(2) 0.7413(3) 0.71821(14) 0.0572(9) Uani 1 1 d . . . . .
H9 H 0.179661 0.736175 0.730857 0.069 Uiso 1 1 calc R U . . .
C10 C 0.31589(17) 0.7389(2) 0.75549(12) 0.0403(7) Uani 1 1 d . . . . .
C11 C 0.73020(18) 0.7312(3) 0.65266(12) 0.0431(7) Uani 1 1 d . . . . .
C12 C 0.75154(18) 0.8195(3) 0.62533(13) 0.0482(7) Uani 1 1 d . . . . .
C13 C 0.81410(19) 0.8102(3) 0.59494(14) 0.0540(8) Uani 1 1 d . . . . .
H13 H 0.827825 0.869544 0.575421 0.065 Uiso 1 1 calc R U . . .
C14 C 0.85634(19) 0.7171(3) 0.59257(13) 0.0519(8) Uani 1 1 d . . . . .
C15 C 0.83505(18) 0.6318(3) 0.62121(13) 0.0517(8) Uani 1 1 d . . . . .
H15 H 0.864259 0.567968 0.620726 0.062 Uiso 1 1 calc R U . . .
C16 C 0.77168(18) 0.6358(3) 0.65108(12) 0.0477(8) Uani 1 1 d . . . . .
C61 C 0.28411(17) 0.7638(3) 0.55392(12) 0.0435(7) Uani 1 1 d . . . . .
C62 C 0.26195(19) 0.6740(3) 0.51864(12) 0.0507(8) Uani 1 1 d . . . . .
C63 C 0.1994(2) 0.6827(3) 0.46355(13) 0.0553(9) Uani 1 1 d . . . . .
H63 H 0.184766 0.622720 0.439085 0.066 Uiso 1 1 calc R U . . .
C64 C 0.15824(19) 0.7760(3) 0.44355(12) 0.0529(9) Uani 1 1 d . . . . .
C65 C 0.18194(17) 0.8636(3) 0.47989(12) 0.0506(8) Uani 1 1 d . . . . .
H65 H 0.154101 0.927935 0.467059 0.061 Uiso 1 1 calc R U . . .
C66 C 0.24559(17) 0.8594(3) 0.53477(11) 0.0439(7) Uani 1 1 d . . . . .
C91 C 0.9845(3) 0.8342(4) 0.54338(19) 0.0810(13) Uani 1 1 d . . . . .
H91A H 0.939404 0.881389 0.521059 0.122 Uiso 1 1 calc R U . . .
H91B H 1.028273 0.827092 0.522582 0.122 Uiso 1 1 calc R U . . .
H91C H 1.010569 0.862588 0.583212 0.122 Uiso 1 1 calc R U . . .
C92 C 1.0234(3) 0.6143(4) 0.5885(2) 0.0905(15) Uani 1 1 d . . . . .
H92A H 1.049724 0.638986 0.629117 0.136 Uiso 1 1 calc R U . . .
H92B H 1.066968 0.610910 0.567252 0.136 Uiso 1 1 calc R U . . .
H92C H 0.999076 0.544919 0.589657 0.136 Uiso 1 1 calc R U . . .
C93 C 0.8820(3) 0.6531(5) 0.47419(19) 0.0950(17) Uani 1 1 d . . . . .
H93A H 0.858204 0.584282 0.478015 0.142 Uiso 1 1 calc R U . . .
H93B H 0.922970 0.647161 0.450999 0.142 Uiso 1 1 calc R U . . .
H93C H 0.835647 0.700413 0.453965 0.142 Uiso 1 1 calc R U . . .
C94 C 0.1257(2) 0.8475(4) 0.31499(14) 0.0722(12) Uani 1 1 d . . . . .
H94A H 0.149510 0.915595 0.329802 0.108 Uiso 1 1 calc R U . . .
H94B H 0.082378 0.856093 0.276503 0.108 Uiso 1 1 calc R U . . .
H94C H 0.171551 0.802117 0.310281 0.108 Uiso 1 1 calc R U . . .
C95 C 0.0339(3) 0.6572(4) 0.34161(15) 0.0861(15) Uani 1 1 d . . . . .
H95A H 0.081558 0.612070 0.339923 0.129 Uiso 1 1 calc R U . . .
H95B H -0.006587 0.663383 0.301829 0.129 Uiso 1 1 calc R U . . .
H95C H 0.004753 0.627157 0.368798 0.129 Uiso 1 1 calc R U . . .
C96 C -0.0137(3) 0.8690(5) 0.37770(17) 0.0964(18) Uani 1 1 d . . . . .
H96A H -0.035809 0.838698 0.408571 0.145 Uiso 1 1 calc R U . . .
H96B H -0.059435 0.871363 0.340043 0.145 Uiso 1 1 calc R U . . .
H96C H 0.006986 0.939726 0.389285 0.145 Uiso 1 1 calc R U . . .
C121 C 0.7085(2) 0.9214(3) 0.62640(17) 0.0594(9) Uani 1 1 d . . . . .
C122 C 0.7031(2) 0.9673(3) 0.67898(19) 0.0662(10) Uani 1 1 d . . . . .
H122 H 0.729153 0.933497 0.715710 0.079 Uiso 1 1 calc R U . . .
C123 C 0.6614(3) 1.0597(4) 0.6792(3) 0.0895(15) Uani 1 1 d . . . . .
H123 H 0.658092 1.089013 0.715533 0.107 Uiso 1 1 calc R U . . .
C124 C 0.6248(4) 1.1091(4) 0.6269(3) 0.116(2) Uani 1 1 d . . . . .
H124 H 0.595277 1.172938 0.626746 0.139 Uiso 1 1 calc R U . . .
C125 C 0.6302(4) 1.0669(5) 0.5740(3) 0.115(2) Uani 1 1 d . . . . .
H125 H 0.604888 1.102156 0.537601 0.138 Uiso 1 1 calc R U . . .
C126 C 0.6724(3) 0.9737(4) 0.5738(2) 0.0837(13) Uani 1 1 d . . . . .
H126 H 0.676512 0.945506 0.537404 0.100 Uiso 1 1 calc R U . . .
C161 C 0.7497(2) 0.5405(3) 0.67942(13) 0.0536(8) Uani 1 1 d . . . . .
C162 C 0.8096(2) 0.4929(4) 0.72653(18) 0.0778(13) Uani 1 1 d . . . . .
H162 H 0.865759 0.520874 0.740477 0.093 Uiso 1 1 calc R U . . .
C163 C 0.7881(3) 0.4048(4) 0.7535(2) 0.0935(16) Uani 1 1 d . . . . .
H163 H 0.829305 0.373994 0.786221 0.112 Uiso 1 1 calc R U . . .
C164 C 0.7085(3) 0.3622(4) 0.7333(2) 0.0871(14) Uani 1 1 d . . . . .
H164 H 0.694687 0.301020 0.751338 0.105 Uiso 1 1 calc R U . . .
C165 C 0.6477(3) 0.4087(4) 0.6864(2) 0.0858(13) Uani 1 1 d . . . . .
H165 H 0.591978 0.379551 0.672289 0.103 Uiso 1 1 calc R U . . .
C166 C 0.6681(3) 0.4969(3) 0.66022(17) 0.0644(9) Uani 1 1 d . . . . .
H166 H 0.625844 0.528646 0.628469 0.077 Uiso 1 1 calc R U . . .
C621 C 0.3058(2) 0.5732(3) 0.53788(14) 0.0595(9) Uani 1 1 d . . . . .
C622 C 0.3033(3) 0.5235(3) 0.59041(16) 0.0696(10) Uani 1 1 d . . . . .
H622 H 0.270523 0.553272 0.613753 0.083 Uiso 1 1 calc R U . . .
C623 C 0.3472(4) 0.4325(4) 0.6088(2) 0.0950(16) Uani 1 1 d . . . . .
H623 H 0.344437 0.400002 0.644521 0.114 Uiso 1 1 calc R U . . .
C624 C 0.3956(5) 0.3881(4) 0.5756(3) 0.117(2) Uani 1 1 d . . . . .
H624 H 0.426250 0.325445 0.588412 0.140 Uiso 1 1 calc R U . . .
C625 C 0.3989(5) 0.4357(5) 0.5233(3) 0.120(2) Uani 1 1 d . . . . .
H625 H 0.432734 0.406004 0.500687 0.144 Uiso 1 1 calc R U . . .
C626 C 0.3528(4) 0.5271(4) 0.5037(2) 0.0911(14) Uani 1 1 d . . . . .
H626 H 0.353527 0.557785 0.467063 0.109 Uiso 1 1 calc R U . . .
C661 C 0.27144(19) 0.9559(3) 0.57077(12) 0.0477(7) Uani 1 1 d . . . . .
C662 C 0.2127(2) 1.0140(4) 0.59027(15) 0.0672(11) Uani 1 1 d . . . . .
H662 H 0.154519 0.992600 0.580196 0.081 Uiso 1 1 calc R U . . .
C663 C 0.2383(3) 1.1026(4) 0.62419(19) 0.0780(12) Uani 1 1 d . . . . .
H663 H 0.197692 1.140738 0.637682 0.094 Uiso 1 1 calc R U . . .
C664 C 0.3215(3) 1.1361(4) 0.6386(2) 0.0799(12) Uani 1 1 d . . . . .
H664 H 0.338611 1.197067 0.661861 0.096 Uiso 1 1 calc R U . . .
C665 C 0.3801(3) 1.0802(3) 0.6189(2) 0.0788(12) Uani 1 1 d . . . . .
H665 H 0.437890 1.102782 0.628498 0.095 Uiso 1 1 calc R U . . .
C666 C 0.3553(2) 0.9921(3) 0.58546(16) 0.0576(8) Uani 1 1 d . . . . .
H666 H 0.396394 0.954805 0.571985 0.069 Uiso 1 1 calc R U . . .
Cl1 Cl 1.000000 0.7149(2) 0.750000 0.1270(8) Uani 1 2 d S T P . .
Cl2 Cl 0.94940(14) 0.90914(19) 0.79109(9) 0.0779(6) Uani 0.5 1 d . . P B -1
C3S C 0.9750(6) 0.8419(9) 0.7340(4) 0.091(3) Uani 0.5 1 d . . P B -1
H3SA H 0.925792 0.845811 0.697686 0.109 Uiso 0.5 1 calc R U P B -1
H3SB H 1.024204 0.876726 0.725345 0.109 Uiso 0.5 1 calc R U P B -1
N3SA N 0.500000 0.2955(9) 0.750000 0.093(4) Uani 0.5 2 d S T P C 1
C1SA C 0.500000 0.5068(11) 0.750000 0.068(5) Uani 0.5 2 d S T P C 1
H1SA H 0.457368 0.532252 0.714205 0.102 Uiso 0.25 1 calc R U P C 1
H1SB H 0.556817 0.532253 0.750485 0.102 Uiso 0.25 1 calc R U P C 1
H1SC H 0.485815 0.532253 0.785309 0.102 Uiso 0.25 1 calc R U P C 1
C2SA C 0.500000 0.3851(11) 0.750000 0.078(3) Uani 0.5 2 d S T P C 1
N3SB N 0.500000 1.1983(9) 0.750000 0.093(3) Uani 0.5 2 d S T P D 2
C1SB C 0.500000 0.9842(12) 0.750000 0.062(5) Uani 0.5 2 d S T P D 2
H1SD H 0.463694 0.958727 0.711690 0.093 Uiso 0.25 1 calc R U P D 2
H1SE H 0.477720 0.958727 0.781937 0.093 Uiso 0.25 1 calc R U P D 2
H1SF H 0.558587 0.958727 0.756373 0.093 Uiso 0.25 1 calc R U P D 2
C2SB C 0.500000 1.1072(10) 0.750000 0.069(3) Uani 0.5 2 d S T P D 2

loop_
_atom_site_aniso_label
_atom_site_aniso_U_11
_atom_site_aniso_U_22
_atom_site_aniso_U_33
_atom_site_aniso_U_23
_atom_site_aniso_U_13
_atom_site_aniso_U_12
Fe01 0.0193(5) 0.0502(8) 0.0149(5) 0.000 0.0069(4) 0.000
Fe02 0.0225(6) 0.0462(8) 0.0179(5) 0.000 0.0110(4) 0.000
Si1 0.0403(5) 0.1147(9) 0.0487(5) -0.0269(5) 0.0331(4) -0.0158(5)
Si2 0.0290(4) 0.1316(9) 0.0192(4) -0.0003(4) 0.0041(3) -0.0090(5)
O1A 0.034(3) 0.078(6) 0.017(3) 0.000 0.004(2) 0.000
O1B 0.049(4) 0.071(6) 0.033(3) 0.000 0.031(3) 0.000
N1 0.0235(10) 0.0475(13) 0.0207(10) -0.0002(8) 0.0096(8) -0.0011(8)
N2 0.0254(11) 0.0588(14) 0.0183(10) -0.0018(9) 0.0089(8) -0.0051(9)
C1 0.0286(13) 0.0630(18) 0.0275(13) 0.0016(12) 0.0176(11) 0.0033(12)
C2 0.0328(14) 0.0521(16) 0.0236(13) -0.0003(10) 0.0157(11) 0.0004(11)
C3 0.0386(16) 0.081(2) 0.0230(13) 0.0007(13) 0.0173(12) 0.0035(14)
C4 0.0380(16) 0.076(2) 0.0181(12) -0.0022(12) 0.0107(11) -0.0012(13)
C5 0.0313(13) 0.0528(16) 0.0185(12) -0.0027(10) 0.0094(10) -0.0035(11)
C6 0.0272(13) 0.0613(18) 0.0198(12) -0.0037(11) 0.0067(10) -0.0061(11)
C7 0.0254(13) 0.071(2) 0.0241(13) -0.0021(12) 0.0071(10) -0.0076(12)
C8 0.0241(14) 0.116(3) 0.0281(15) 0.0013(15) 0.0061(11) -0.0098(15)
C9 0.0258(14) 0.114(3) 0.0350(16) -0.0006(16) 0.0145(12) -0.0079(15)
C10 0.0260(13) 0.071(2) 0.0274(13) -0.0018(12) 0.0130(11) -0.0055(12)
C11 0.0285(14) 0.081(2) 0.0239(13) 0.0004(13) 0.0145(11) 0.0040(13)
C12 0.0334(14) 0.083(2) 0.0338(14) -0.0001(14) 0.0193(12) -0.0002(14)
C13 0.0365(15) 0.095(3) 0.0375(15) -0.0044(16) 0.0217(13) -0.0090(16)
C14 0.0327(15) 0.098(3) 0.0309(14) -0.0093(15) 0.0181(12) -0.0039(16)
C15 0.0342(15) 0.094(2) 0.0330(14) -0.0064(15) 0.0187(12) 0.0096(15)
C16 0.0323(14) 0.089(2) 0.0265(13) 0.0008(14) 0.0156(11) 0.0097(14)
C61 0.0274(14) 0.082(2) 0.0215(13) -0.0021(13) 0.0079(11) -0.0067(13)
C62 0.0363(15) 0.088(2) 0.0265(14) -0.0088(14) 0.0062(11) -0.0132(15)
C63 0.0391(16) 0.099(3) 0.0264(14) -0.0115(16) 0.0064(12) -0.0172(17)
C64 0.0285(14) 0.108(3) 0.0218(13) -0.0022(15) 0.0068(11) -0.0091(16)
C65 0.0268(13) 0.102(3) 0.0235(13) 0.0043(15) 0.0084(11) -0.0015(15)
C66 0.0273(13) 0.084(2) 0.0223(12) 0.0008(13) 0.0098(10) -0.0015(14)
C91 0.062(2) 0.130(4) 0.072(3) -0.026(2) 0.051(2) -0.027(2)
C92 0.050(2) 0.132(4) 0.107(4) -0.012(3) 0.051(2) 0.004(2)
C93 0.079(3) 0.161(5) 0.061(2) -0.046(3) 0.047(2) -0.039(3)
C94 0.0483(19) 0.135(4) 0.0314(16) 0.0138(19) 0.0082(14) -0.013(2)
C95 0.063(2) 0.151(4) 0.0333(18) 0.000(2) -0.0039(16) -0.036(3)
C96 0.048(2) 0.196(6) 0.0380(19) -0.001(3) 0.0008(16) 0.022(3)
C121 0.0473(18) 0.078(2) 0.067(2) 0.0111(18) 0.0399(17) -0.0036(16)
C122 0.059(2) 0.076(2) 0.083(3) -0.005(2) 0.050(2) -0.0050(18)
C123 0.097(3) 0.078(3) 0.127(4) 0.006(3) 0.085(3) -0.002(2)
C124 0.129(5) 0.081(3) 0.188(6) 0.037(4) 0.125(5) 0.024(3)
C125 0.129(5) 0.107(4) 0.140(5) 0.062(4) 0.086(4) 0.038(4)
C126 0.088(3) 0.095(3) 0.090(3) 0.032(3) 0.061(3) 0.016(2)
C161 0.0520(18) 0.082(2) 0.0364(15) 0.0061(15) 0.0286(14) 0.0216(17)
C162 0.049(2) 0.126(4) 0.066(2) 0.035(2) 0.0284(18) 0.027(2)
C163 0.076(3) 0.136(4) 0.080(3) 0.054(3) 0.041(2) 0.045(3)
C164 0.098(4) 0.094(3) 0.086(3) 0.032(3) 0.053(3) 0.033(3)
C165 0.090(3) 0.080(3) 0.091(3) 0.017(2) 0.031(3) 0.003(2)
C166 0.065(2) 0.073(2) 0.055(2) 0.0032(18) 0.0181(17) 0.0067(18)
C621 0.056(2) 0.077(2) 0.0375(16) -0.0171(16) 0.0009(14) -0.0146(17)
C622 0.071(2) 0.081(3) 0.048(2) -0.0105(18) 0.0030(17) -0.012(2)
C623 0.134(5) 0.073(3) 0.065(3) -0.005(2) 0.008(3) -0.001(3)
C624 0.155(6) 0.077(3) 0.104(4) -0.013(3) 0.015(4) 0.016(3)
C625 0.147(6) 0.094(4) 0.133(5) -0.039(4) 0.063(5) 0.011(4)
C626 0.121(4) 0.089(3) 0.070(3) -0.029(2) 0.039(3) 0.002(3)
C661 0.0374(15) 0.080(2) 0.0253(13) 0.0034(13) 0.0085(11) 0.0068(14)
C662 0.0366(17) 0.117(3) 0.0484(19) -0.015(2) 0.0130(14) 0.0049(18)
C663 0.060(2) 0.109(3) 0.068(2) -0.023(2) 0.0232(19) 0.020(2)
C664 0.065(3) 0.086(3) 0.088(3) -0.023(2) 0.021(2) 0.000(2)
C665 0.048(2) 0.077(3) 0.111(4) -0.020(2) 0.022(2) -0.0043(19)
C666 0.0412(17) 0.070(2) 0.063(2) -0.0039(17) 0.0186(15) 0.0010(15)
Cl1 0.0862(13) 0.180(2) 0.1274(18) 0.000 0.0502(13) 0.000
Cl2 0.0732(12) 0.1019(15) 0.0678(11) -0.0147(10) 0.0353(10) 0.0029(11)
C3S 0.061(6) 0.146(9) 0.056(5) 0.021(5) 0.002(4) -0.017(5)
N3SA 0.086(8) 0.060(7) 0.120(10) 0.000 0.009(7) 0.000
C1SA 0.068(8) 0.078(11) 0.056(7) 0.000 0.016(6) 0.000
C2SA 0.063(7) 0.082(9) 0.077(8) 0.000 0.002(6) 0.000
N3SB 0.098(9) 0.068(7) 0.110(9) 0.000 0.024(7) 0.000
C1SB 0.056(7) 0.092(12) 0.042(6) 0.000 0.023(5) 0.000
C2SB 0.057(6) 0.085(9) 0.064(7) 0.000 0.015(5) 0.000

loop_
_atom_type_symbol
_atom_type_description
_atom_type_scat_dispersion_real
_atom_type_scat_dispersion_imag
_atom_type_scat_source
C C 0.0181 0.0091 'International Tables Vol C Tables 4.2.6.8 and 6.1.1.4'
H H 0.0000 0.0000 'International Tables Vol C Tables 4.2.6.8 and 6.1.1.4'
N N 0.0311 0.0180 'International Tables Vol C Tables 4.2.6.8 and 6.1.1.4'
O O 0.0492 0.0322 'International Tables Vol C Tables 4.2.6.8 and 6.1.1.4'
Si Si 0.2541 0.3302 'International Tables Vol C Tables 4.2.6.8 and 6.1.1.4'
Cl Cl 0.3639 0.7018 'International Tables Vol C Tables 4.2.6.8 and 6.1.1.4'
Fe Fe -1.1336 3.1974 'International Tables Vol C Tables 4.2.6.8 and 6.1.1.4'

loop_
_exptl_crystal_face_index_h
_exptl_crystal_face_index_k
_exptl_crystal_face_index_l
_exptl_crystal_face_perp_dist
-1 1 -1 0.0780
1 -2 -2 0.0868
-1 2 2 0.0771
0 0 -1 0.1629
-1 2 -2 0.0831
1 -2 2 0.0915
1 -2 1 0.0785
0 -1 2 0.1295
0 1 -2 0.1258
0 1 -1 0.0864
0 -1 1 0.1007
0 -2 1 0.0867
1 2 -2 0.0850
0 -1 0 0.0912
-1 -2 2 0.1069
0 -2 -1 0.0915
-1 -2 0 0.0824
-2 -1 2 0.1278
-2 -2 1 0.0941
1 2 0 0.0865
0 2 1 0.0856
-1 0 0 0.0423
1 0 0 0.0096
0 -1 -1 0.0896
-2 -2 -1 0.0755
0 1 1 0.0760
0 -1 -2 0.1200
0 1 2 0.1032

loop_
_geom_angle_atom_site_label_1
_geom_angle_atom_site_label_2
_geom_angle_atom_site_label_3
_geom_angle
_geom_angle_site_symmetry_1
_geom_angle_site_symmetry_3
_geom_angle_publ_flag
O1A Fe01 N1 104.02(7) . 2_656 ?
O1A Fe01 N1 104.01(7) . . ?
O1A Fe01 N2 104.00(8) . 2_656 ?
O1A Fe01 N2 104.00(8) . . ?
N1 Fe01 N1 151.97(14) 2_656 . ?
N2 Fe01 N1 86.66(8) . . ?
N2 Fe01 N1 86.62(8) . 2_656 ?
N2 Fe01 N1 86.66(8) 2_656 2_656 ?
N2 Fe01 N1 86.62(8) 2_656 . ?
N2 Fe01 N2 152.01(15) 2_656 . ?
O1B Fe02 N1 104.10(7) . . ?
O1B Fe02 N2 104.13(7) . . ?
N1 Fe02 N1 151.79(14) 2_656 . ?
N2 Fe02 N1 86.61(8) 2_656 2_656 ?
N2 Fe02 N1 86.61(8) . . ?
N2 Fe02 N1 86.57(8) . 2_656 ?
N2 Fe02 N1 86.57(8) 2_656 . ?
N2 Fe02 N2 151.74(15) 2_656 . ?
C91 Si1 C14 109.86(17) . . ?
C91 Si1 C92 109.5(2) . . ?
C91 Si1 C93 110.2(2) . . ?
C92 Si1 C14 109.55(18) . . ?
C92 Si1 C93 109.5(3) . . ?
C93 Si1 C14 108.20(16) . . ?
C94 Si2 C64 109.43(15) . . ?
C94 Si2 C95 109.3(2) . . ?
C95 Si2 C64 109.70(19) . . ?
C96 Si2 C64 108.18(16) . . ?
C96 Si2 C94 111.3(2) . . ?
C96 Si2 C95 108.9(2) . . ?
Fe01 O1A H1A 109.470(6) . 2_656 ?
Fe01 O1A H1A 109.5 . . ?
Fe01 O1A H1SD 109.3(8) . 2_656 ?
Fe01 O1A H1SE 109.3(8) . 2_656 ?
Fe01 O1A H1SF 109.3(9) . 2_656 ?
H1A O1A H1A 141.1 . 2_656 ?
H1A O1A H1SD 140.9 . 2_656 ?
H1A O1A H1SD 4.7 2_656 2_656 ?
H1A O1A H1SE 51.7 . 2_656 ?
H1A O1A H1SE 113.6 2_656 2_656 ?
H1A O1A H1SF 105.5 2_656 2_656 ?
H1A O1A H1SF 60.9 . 2_656 ?
H1SD O1A H1SF 109.7 2_656 2_656 ?
H1SE O1A H1SF 109.7 2_656 2_656 ?
Fe02 O1B H1B 109.5 . . ?
H1SA O1B H1SB 109.9 2_656 2_656 ?
H1SA O1B H1SC 109.9 2_656 2_656 ?
H1SB O1B H1SC 109.9 2_656 2_656 ?
C2 N1 Fe01 126.33(17) . . ?
C2 N1 Fe02 125.01(17) . . ?
C5 N1 Fe01 125.09(17) . . ?
C5 N1 Fe02 126.61(17) . . ?
C5 N1 C2 105.9(2) . . ?
C7 N2 Fe01 124.33(17) . . ?
C7 N2 Fe02 126.79(18) . . ?
C7 N2 C10 105.9(2) . . ?
C10 N2 Fe01 127.11(17) . . ?
C10 N2 Fe02 124.94(18) . . ?
C2 C1 C10 124.5(2) . 2_656 ?
C2 C1 C11 117.5(2) . . ?
C10 C1 C11 118.0(2) 2_656 . ?
N1 C2 C1 125.8(2) . . ?
N1 C2 C3 109.9(2) . . ?
C1 C2 C3 124.3(2) . . ?
C2 C3 H3 126.4 . . ?
C4 C3 C2 107.2(2) . . ?
C4 C3 H3 126.4 . . ?
C3 C4 H4 126.4 . . ?
C3 C4 C5 107.1(2) . . ?
C5 C4 H4 126.4 . . ?
N1 C5 C4 109.9(2) . . ?
N1 C5 C6 125.6(2) . . ?
C6 C5 C4 124.5(2) . . ?
C5 C6 C61 118.4(2) . . ?
C7 C6 C5 124.3(2) . . ?
C7 C6 C61 117.3(2) . . ?
N2 C7 C6 125.8(2) . . ?
N2 C7 C8 109.8(2) . . ?
C6 C7 C8 124.2(3) . . ?
C7 C8 H8 126.6 . . ?
C9 C8 C7 106.8(3) . . ?
C9 C8 H8 126.6 . . ?
C8 C9 H9 126.2 . . ?
C8 C9 C10 107.5(3) . . ?
C10 C9 H9 126.2 . . ?
N2 C10 C1 125.3(2) . 2_656 ?
N2 C10 C9 109.9(2) . . ?
C1 C10 C9 124.7(3) 2_656 . ?
C12 C11 C1 120.0(3) . . ?
C12 C11 C16 120.6(3) . . ?
C16 C11 C1 119.3(3) . . ?
C11 C12 C13 118.5(3) . . ?
C11 C12 C121 121.6(2) . . ?
C13 C12 C121 119.8(3) . . ?
C12 C13 H13 118.9 . . ?
C14 C13 C12 122.2(3) . . ?
C14 C13 H13 118.9 . . ?
C13 C14 Si1 121.6(3) . . ?
C15 C14 Si1 120.7(3) . . ?
C15 C14 C13 117.7(3) . . ?
C14 C15 H15 118.7 . . ?
C14 C15 C16 122.5(3) . . ?
C16 C15 H15 118.7 . . ?
C11 C16 C15 118.3(3) . . ?
C11 C16 C161 121.7(2) . . ?
C15 C16 C161 120.0(3) . . ?
C62 C61 C6 119.2(3) . . ?
C66 C61 C6 119.6(3) . . ?
C66 C61 C62 121.2(3) . . ?
C61 C62 C621 121.1(3) . . ?
C63 C62 C61 118.3(3) . . ?
C63 C62 C621 120.6(3) . . ?
C62 C63 H63 118.9 . . ?
C64 C63 C62 122.2(3) . . ?
C64 C63 H63 118.9 . . ?
C63 C64 Si2 122.1(3) . . ?
C63 C64 C65 117.8(3) . . ?
C65 C64 Si2 120.0(3) . . ?
C64 C65 H65 118.9 . . ?
C64 C65 C66 122.1(3) . . ?
C66 C65 H65 118.9 . . ?
C61 C66 C65 118.4(3) . . ?
C61 C66 C661 121.5(2) . . ?
C65 C66 C661 120.2(3) . . ?
Si1 C91 H91A 109.5 . . ?
Si1 C91 H91B 109.5 . . ?
Si1 C91 H91C 109.5 . . ?
H91A C91 H91B 109.5 . . ?
H91A C91 H91C 109.5 . . ?
H91B C91 H91C 109.5 . . ?
Si1 C92 H92A 109.5 . . ?
Si1 C92 H92B 109.5 . . ?
Si1 C92 H92C 109.5 . . ?
H92A C92 H92B 109.5 . . ?
H92A C92 H92C 109.5 . . ?
H92B C92 H92C 109.5 . . ?
Si1 C93 H93A 109.5 . . ?
Si1 C93 H93B 109.5 . . ?
Si1 C93 H93C 109.5 . . ?
H93A C93 H93B 109.5 . . ?
H93A C93 H93C 109.5 . . ?
H93B C93 H93C 109.5 . . ?
Si2 C94 H94A 109.5 . . ?
Si2 C94 H94B 109.5 . . ?
Si2 C94 H94C 109.5 . . ?
H94A C94 H94B 109.5 . . ?
H94A C94 H94C 109.5 . . ?
H94B C94 H94C 109.5 . . ?
Si2 C95 H95A 109.5 . . ?
Si2 C95 H95B 109.5 . . ?
Si2 C95 H95C 109.5 . . ?
H95A C95 H95B 109.5 . . ?
H95A C95 H95C 109.5 . . ?
H95B C95 H95C 109.5 . . ?
Si2 C96 H96A 109.5 . . ?
Si2 C96 H96B 109.5 . . ?
Si2 C96 H96C 109.5 . . ?
H96A C96 H96B 109.5 . . ?
H96A C96 H96C 109.5 . . ?
H96B C96 H96C 109.5 . . ?
C122 C121 C12 122.5(3) . . ?
C126 C121 C12 119.6(3) . . ?
C126 C121 C122 117.9(4) . . ?
C121 C122 H122 119.1 . . ?
C123 C122 C121 121.9(4) . . ?
C123 C122 H122 119.1 . . ?
C122 C123 H123 120.3 . . ?
C124 C123 C122 119.5(5) . . ?
C124 C123 H123 120.3 . . ?
C123 C124 H124 119.9 . . ?
C123 C124 C125 120.3(5) . . ?
C125 C124 H124 119.9 . . ?
C124 C125 H125 119.9 . . ?
C126 C125 C124 120.2(5) . . ?
C126 C125 H125 119.9 . . ?
C121 C126 C125 120.3(5) . . ?
C121 C126 H126 119.9 . . ?
C125 C126 H126 119.9 . . ?
C162 C161 C16 120.9(3) . . ?
C162 C161 C166 117.9(4) . . ?
C166 C161 C16 121.2(3) . . ?
C161 C162 H162 119.7 . . ?
C161 C162 C163 120.6(4) . . ?
C163 C162 H162 119.7 . . ?
C162 C163 H163 119.7 . . ?
C164 C163 C162 120.7(4) . . ?
C164 C163 H163 119.7 . . ?
C163 C164 H164 120.2 . . ?
C163 C164 C165 119.6(5) . . ?
C165 C164 H164 120.2 . . ?
C164 C165 H165 120.0 . . ?
C166 C165 C164 120.0(5) . . ?
C166 C165 H165 120.0 . . ?
C161 C166 H166 119.4 . . ?
C165 C166 C161 121.3(4) . . ?
C165 C166 H166 119.4 . . ?
C622 C621 C62 122.1(3) . . ?
C626 C621 C62 119.4(4) . . ?
C626 C621 C622 118.4(4) . . ?
C621 C622 H622 119.3 . . ?
C623 C622 C621 121.3(4) . . ?
C623 C622 H622 119.3 . . ?
C622 C623 H623 119.9 . . ?
C622 C623 C624 120.2(5) . . ?
C624 C623 H623 119.9 . . ?
C623 C624 H624 120.2 . . ?
C623 C624 C625 119.6(6) . . ?
C625 C624 H624 120.2 . . ?
C624 C625 H625 119.8 . . ?
C624 C625 C626 120.5(6) . . ?
C626 C625 H625 119.8 . . ?
C621 C626 C625 120.0(5) . . ?
C621 C626 H626 120.0 . . ?
C625 C626 H626 120.0 . . ?
C662 C661 C66 121.6(3) . . ?
C666 C661 C66 121.0(3) . . ?
C666 C661 C662 117.4(3) . . ?
C661 C662 H662 119.7 . . ?
C663 C662 C661 120.5(3) . . ?
C663 C662 H662 119.7 . . ?
C662 C663 H663 119.5 . . ?
C664 C663 C662 121.0(4) . . ?
C664 C663 H663 119.5 . . ?
C663 C664 H664 120.4 . . ?
C663 C664 C665 119.1(4) . . ?
C665 C664 H664 120.4 . . ?
C664 C665 H665 119.8 . . ?
C666 C665 C664 120.3(4) . . ?
C666 C665 H665 119.8 . . ?
C661 C666 H666 119.2 . . ?
C665 C666 C661 121.6(3) . . ?
C665 C666 H666 119.2 . . ?
Cl1 C3S Cl2 113.6(5) . . ?
Cl1 C3S H3SA 108.8 . . ?
Cl1 C3S H3SB 108.8 . . ?
Cl2 C3S H3SA 108.8 . . ?
Cl2 C3S H3SB 108.8 . . ?
H3SA C3S H3SB 107.7 . . ?
H1SA C1SA H1B 66.9 . 2_656 ?
H1SA C1SA H1SA 141.1 . 2_656 ?
H1SA C1SA H1SB 109.5 . . ?
H1SA C1SA H1SB 109.5 2_656 2_656 ?
H1SA C1SA H1SB 56.3 . 2_656 ?
H1SA C1SA H1SC 109.5 . . ?
H1SA C1SA H1SC 56.3 . 2_656 ?
H1SA C1SA H1SC 109.5 2_656 2_656 ?
H1SB C1SA H1B 43.8 . 2_656 ?
H1SB C1SA H1SA 56.2 . 2_656 ?
H1SB C1SA H1SB 141.1 . 2_656 ?
H1SB C1SA H1SC 109.5 2_656 2_656 ?
H1SB C1SA H1SC 56.2 . 2_656 ?
H1SB C1SA H1SC 109.5 . . ?
H1SC C1SA H1B 134.0 . 2_656 ?
H1SC C1SA H1SA 56.3 . 2_656 ?
H1SC C1SA H1SB 56.3 . 2_656 ?
H1SC C1SA H1SC 141.1 . 2_656 ?
C2SA C1SA H1B 114.8(9) . 2_656 ?
C2SA C1SA H1SA 109.5 . . ?
C2SA C1SA H1SA 109.471(6) . 2_656 ?
C2SA C1SA H1SB 109.47(7) . 2_656 ?
C2SA C1SA H1SB 109.5 . . ?
C2SA C1SA H1SC 109.47(2) . 2_656 ?
C2SA C1SA H1SC 109.5 . . ?
N3SA C2SA C1SA 180.0 . . ?
H1A C1SB H1SD 7.2 2_656 2_656 ?
H1A C1SB H1SE 110.4 2_656 2_656 ?
H1A C1SB H1SF 102.7 2_656 2_656 ?
H1SD C1SB H1SE 109.5 . . ?
H1SD C1SB H1SF 109.5 2_656 2_656 ?
H1SD C1SB H1SF 56.3 . 2_656 ?
H1SD C1SB H1SF 109.5 . . ?
H1SE C1SB H1SF 56.3 . 2_656 ?
H1SE C1SB H1SF 109.5 2_656 2_656 ?
H1SE C1SB H1SF 109.5 . . ?
H1SF C1SB H1SF 141.1 . 2_656 ?
C2SB C1SB H1SD 109.5 . . ?
C2SB C1SB H1SE 109.5 . . ?
C2SB C1SB H1SF 109.5 . . ?
C2SB C1SB H1SF 109.468(4) . 2_656 ?
N3SB C2SB C1SB 180.000(13) . . ?

loop_
_geom_bond_atom_site_label_1
_geom_bond_atom_site_label_2
_geom_bond_distance
_geom_bond_site_symmetry_2
_geom_bond_publ_flag
Fe01 O1A 1.915(9) . ?
Fe01 N1 2.068(2) . ?
Fe01 N1 2.068(2) 2_656 ?
Fe01 N2 2.068(2) . ?
Fe01 N2 2.068(2) 2_656 ?
Fe02 O1B 1.917(9) . ?
Fe02 N1 2.069(2) 2_656 ?
Fe02 N1 2.069(2) . ?
Fe02 N2 2.069(2) 2_656 ?
Fe02 N2 2.069(2) . ?
Si1 C14 1.892(3) . ?
Si1 C91 1.849(5) . ?
Si1 C92 1.849(5) . ?
Si1 C93 1.867(4) . ?
Si2 C64 1.889(3) . ?
Si2 C94 1.853(3) . ?
Si2 C95 1.856(5) . ?
Si2 C96 1.852(5) . ?
O1A H1A 0.8401 2_656 ?
O1A H1A 0.8400 . ?
O1A H1SD 0.979(5) 2_656 ?
O1A H1SE 0.979(5) 2_656 ?
O1A H1SF 0.979(5) 2_656 ?
O1B H1B 0.8400 . ?
O1B H1B 0.8401 2_656 ?
O1B H1SA 0.977(5) 2_656 ?
O1B H1SB 0.977(5) 2_656 ?
O1B H1SC 0.977(5) 2_656 ?
N1 C2 1.379(3) . ?
N1 C5 1.372(3) . ?
N2 C7 1.375(3) . ?
N2 C10 1.378(3) . ?
C1 C2 1.388(4) . ?
C1 C10 1.395(4) 2_656 ?
C1 C11 1.504(3) . ?
C2 C3 1.434(4) . ?
C3 H3 0.9500 . ?
C3 C4 1.348(4) . ?
C4 H4 0.9500 . ?
C4 C5 1.440(4) . ?
C5 C6 1.392(4) . ?
C6 C7 1.390(4) . ?
C6 C61 1.506(4) . ?
C7 C8 1.437(4) . ?
C8 H8 0.9500 . ?
C8 C9 1.350(4) . ?
C9 H9 0.9500 . ?
C9 C10 1.425(4) . ?
C11 C12 1.396(5) . ?
C11 C16 1.405(5) . ?
C12 C13 1.410(4) . ?
C12 C121 1.490(5) . ?
C13 H13 0.9500 . ?
C13 C14 1.389(5) . ?
C14 C15 1.382(5) . ?
C15 H15 0.9500 . ?
C15 C16 1.409(4) . ?
C16 C161 1.487(5) . ?
C61 C62 1.405(5) . ?
C61 C66 1.394(5) . ?
C62 C63 1.402(4) . ?
C62 C621 1.486(5) . ?
C63 H63 0.9500 . ?
C63 C64 1.389(5) . ?
C64 C65 1.397(5) . ?
C65 H65 0.9500 . ?
C65 C66 1.404(4) . ?
C66 C661 1.492(5) . ?
C91 H91A 0.9800 . ?
C91 H91B 0.9800 . ?
C91 H91C 0.9800 . ?
C92 H92A 0.9800 . ?
C92 H92B 0.9800 . ?
C92 H92C 0.9800 . ?
C93 H93A 0.9800 . ?
C93 H93B 0.9800 . ?
C93 H93C 0.9800 . ?
C94 H94A 0.9800 . ?
C94 H94B 0.9800 . ?
C94 H94C 0.9800 . ?
C95 H95A 0.9800 . ?
C95 H95B 0.9800 . ?
C95 H95C 0.9800 . ?
C96 H96A 0.9800 . ?
C96 H96B 0.9800 . ?
C96 H96C 0.9800 . ?
C121 C122 1.395(5) . ?
C121 C126 1.381(6) . ?
C122 H122 0.9500 . ?
C122 C123 1.369(6) . ?
C123 H123 0.9500 . ?
C123 C124 1.358(8) . ?
C124 H124 0.9500 . ?
C124 C125 1.385(9) . ?
C125 H125 0.9500 . ?
C125 C126 1.381(7) . ?
C126 H126 0.9500 . ?
C161 C162 1.389(5) . ?
C161 C166 1.393(5) . ?
C162 H162 0.9500 . ?
C162 C163 1.391(6) . ?
C163 H163 0.9500 . ?
C163 C164 1.362(7) . ?
C164 H164 0.9500 . ?
C164 C165 1.388(6) . ?
C165 H165 0.9500 . ?
C165 C166 1.375(6) . ?
C166 H166 0.9500 . ?
C621 C622 1.401(5) . ?
C621 C626 1.393(6) . ?
C622 H622 0.9500 . ?
C622 C623 1.374(6) . ?
C623 H623 0.9500 . ?
C623 C624 1.385(8) . ?
C624 H624 0.9500 . ?
C624 C625 1.387(9) . ?
C625 H625 0.9500 . ?
C625 C626 1.400(8) . ?
C626 H626 0.9500 . ?
C661 C662 1.393(5) . ?
C661 C666 1.391(4) . ?
C662 H662 0.9500 . ?
C662 C663 1.383(6) . ?
C663 H663 0.9500 . ?
C663 C664 1.370(6) . ?
C664 H664 0.9500 . ?
C664 C665 1.379(6) . ?
C665 H665 0.9500 . ?
C665 C666 1.370(5) . ?
C666 H666 0.9500 . ?
Cl1 C3S 1.697(11) . ?
Cl2 C3S 1.746(11) . ?
C3S H3SA 0.9900 . ?
C3S H3SB 0.9900 . ?
N3SA C2SA 1.150(15) . ?
C1SA H1SA 0.9800 . ?
C1SA H1SA 0.9800 2_656 ?
C1SA H1SB 0.9800 . ?
C1SA H1SB 0.9801 2_656 ?
C1SA H1SC 0.9800 . ?
C1SA H1SC 0.9800(13) 2_656 ?
C1SA C2SA 1.56(2) . ?
N3SB C2SB 1.171(15) . ?
C1SB H1SD 0.9799 2_656 ?
C1SB H1SD 0.9800 . ?
C1SB H1SE 0.9800 . ?
C1SB H1SE 0.9799 2_656 ?
C1SB H1SF 0.9800 2_656 ?
C1SB H1SF 0.9800 . ?
C1SB C2SB 1.58(2) . ?

loop_
_geom_torsion_atom_site_label_1
_geom_torsion_atom_site_label_2
_geom_torsion_atom_site_label_3
_geom_torsion_atom_site_label_4
_geom_torsion
_geom_torsion_site_symmetry_1
_geom_torsion_site_symmetry_2
_geom_torsion_site_symmetry_3
_geom_torsion_site_symmetry_4
_geom_torsion_publ_flag
Fe01 N1 C2 C1 17.3(4) . . . . ?
Fe01 N1 C2 C3 -162.3(2) . . . . ?
Fe01 N1 C5 C4 162.4(2) . . . . ?
Fe01 N1 C5 C6 -17.3(4) . . . . ?
Fe01 N2 C7 C6 21.4(4) . . . . ?
Fe01 N2 C7 C8 -162.1(2) . . . . ?
Fe01 N2 C10 C1 -13.7(4) . . . 2_656 ?
Fe01 N2 C10 C9 162.5(2) . . . . ?
Fe02 N1 C2 C1 -17.4(4) . . . . ?
Fe02 N1 C2 C3 162.9(2) . . . . ?
Fe02 N1 C5 C4 -162.7(2) . . . . ?
Fe02 N1 C5 C6 17.5(4) . . . . ?
Fe02 N2 C7 C6 -13.3(4) . . . . ?
Fe02 N2 C7 C8 163.3(2) . . . . ?
Fe02 N2 C10 C1 21.1(4) . . . 2_656 ?
Fe02 N2 C10 C9 -162.6(2) . . . . ?
Si1 C14 C15 C16 -176.6(2) . . . . ?
Si2 C64 C65 C66 -177.2(2) . . . . ?
N1 C2 C3 C4 0.3(4) . . . . ?
N1 C5 C6 C7 -2.7(5) . . . . ?
N1 C5 C6 C61 178.3(3) . . . . ?
N2 C7 C8 C9 -1.4(4) . . . . ?
C1 C2 C3 C4 -179.3(3) . . . . ?
C1 C11 C12 C13 -176.6(3) . . . . ?
C1 C11 C12 C121 1.9(4) . . . . ?
C1 C11 C16 C15 178.1(3) . . . . ?
C1 C11 C16 C161 -1.4(4) . . . . ?
C2 N1 C5 C4 0.0(3) . . . . ?
C2 N1 C5 C6 -179.7(3) . . . . ?
C2 C1 C11 C12 73.7(4) . . . . ?
C2 C1 C11 C16 -104.4(3) . . . . ?
C2 C3 C4 C5 -0.3(4) . . . . ?
C3 C4 C5 N1 0.2(3) . . . . ?
C3 C4 C5 C6 179.9(3) . . . . ?
C4 C5 C6 C7 177.6(3) . . . . ?
C4 C5 C6 C61 -1.4(4) . . . . ?
C5 N1 C2 C1 179.5(3) . . . . ?
C5 N1 C2 C3 -0.2(3) . . . . ?
C5 C6 C7 N2 0.4(5) . . . . ?
C5 C6 C7 C8 -175.7(3) . . . . ?
C5 C6 C61 C62 77.0(4) . . . . ?
C5 C6 C61 C66 -103.3(3) . . . . ?
C6 C7 C8 C9 175.2(3) . . . . ?
C6 C61 C62 C63 179.4(3) . . . . ?
C6 C61 C62 C621 -3.0(4) . . . . ?
C6 C61 C66 C65 -177.9(2) . . . . ?
C6 C61 C66 C661 2.9(4) . . . . ?
C7 N2 C10 C1 -175.6(3) . . . 2_656 ?
C7 N2 C10 C9 0.7(4) . . . . ?
C7 C6 C61 C62 -102.1(3) . . . . ?
C7 C6 C61 C66 77.6(4) . . . . ?
C7 C8 C9 C10 1.8(4) . . . . ?
C8 C9 C10 N2 -1.6(4) . . . . ?
C8 C9 C10 C1 174.7(3) . . . 2_656 ?
C10 N2 C7 C6 -176.2(3) . . . . ?
C10 N2 C7 C8 0.4(3) . . . . ?
C10 C1 C2 N1 -2.2(5) 2_656 . . . ?
C10 C1 C2 C3 177.4(3) 2_656 . . . ?
C10 C1 C11 C12 -105.0(3) 2_656 . . . ?
C10 C1 C11 C16 76.8(4) 2_656 . . . ?
C11 C1 C2 N1 179.1(3) . . . . ?
C11 C1 C2 C3 -1.3(4) . . . . ?
C11 C12 C13 C14 -1.6(5) . . . . ?
C11 C12 C121 C122 52.8(5) . . . . ?
C11 C12 C121 C126 -127.4(4) . . . . ?
C11 C16 C161 C162 -116.5(4) . . . . ?
C11 C16 C161 C166 62.6(4) . . . . ?
C12 C11 C16 C15 -0.1(4) . . . . ?
C12 C11 C16 C161 -179.5(3) . . . . ?
C12 C13 C14 Si1 178.1(2) . . . . ?
C12 C13 C14 C15 0.2(5) . . . . ?
C12 C121 C122 C123 -178.3(3) . . . . ?
C12 C121 C126 C125 178.3(4) . . . . ?
C13 C12 C121 C122 -128.7(3) . . . . ?
C13 C12 C121 C126 51.1(5) . . . . ?
C13 C14 C15 C16 1.4(5) . . . . ?
C14 C15 C16 C11 -1.4(4) . . . . ?
C14 C15 C16 C161 178.0(3) . . . . ?
C15 C16 C161 C162 64.1(4) . . . . ?
C15 C16 C161 C166 -116.8(3) . . . . ?
C16 C11 C12 C13 1.5(4) . . . . ?
C16 C11 C12 C121 180.0(3) . . . . ?
C16 C161 C162 C163 178.9(4) . . . . ?
C16 C161 C166 C165 180.0(4) . . . . ?
C61 C6 C7 N2 179.4(3) . . . . ?
C61 C6 C7 C8 3.3(5) . . . . ?
C61 C62 C63 C64 -1.1(4) . . . . ?
C61 C62 C621 C622 60.9(4) . . . . ?
C61 C62 C621 C626 -117.5(4) . . . . ?
C61 C66 C661 C662 -121.7(3) . . . . ?
C61 C66 C661 C666 59.2(4) . . . . ?
C62 C61 C66 C65 1.8(4) . . . . ?
C62 C61 C66 C661 -177.3(3) . . . . ?
C62 C63 C64 Si2 178.7(2) . . . . ?
C62 C63 C64 C65 1.0(4) . . . . ?
C62 C621 C622 C623 -177.2(4) . . . . ?
C62 C621 C626 C625 175.9(5) . . . . ?
C63 C62 C621 C622 -121.5(4) . . . . ?
C63 C62 C621 C626 60.1(5) . . . . ?
C63 C64 C65 C66 0.5(4) . . . . ?
C64 C65 C66 C61 -1.9(4) . . . . ?
C64 C65 C66 C661 177.3(3) . . . . ?
C65 C66 C661 C662 59.2(4) . . . . ?
C65 C66 C661 C666 -119.9(3) . . . . ?
C66 C61 C62 C63 -0.4(4) . . . . ?
C66 C61 C62 C621 177.3(3) . . . . ?
C66 C661 C662 C663 179.2(4) . . . . ?
C66 C661 C666 C665 -179.5(4) . . . . ?
C91 Si1 C14 C13 25.2(3) . . . . ?
C91 Si1 C14 C15 -156.9(3) . . . . ?
C92 Si1 C14 C13 145.5(3) . . . . ?
C92 Si1 C14 C15 -36.6(3) . . . . ?
C93 Si1 C14 C13 -95.2(3) . . . . ?
C93 Si1 C14 C15 82.8(3) . . . . ?
C94 Si2 C64 C63 -100.4(3) . . . . ?
C94 Si2 C64 C65 77.3(3) . . . . ?
C95 Si2 C64 C63 19.5(3) . . . . ?
C95 Si2 C64 C65 -162.9(3) . . . . ?
C96 Si2 C64 C63 138.2(3) . . . . ?
C96 Si2 C64 C65 -44.2(3) . . . . ?
C121 C12 C13 C14 179.9(3) . . . . ?
C121 C122 C123 C124 -0.7(6) . . . . ?
C122 C121 C126 C125 -1.9(6) . . . . ?
C122 C123 C124 C125 -0.6(8) . . . . ?
C123 C124 C125 C126 0.5(9) . . . . ?
C124 C125 C126 C121 0.8(8) . . . . ?
C126 C121 C122 C123 1.9(6) . . . . ?
C161 C162 C163 C164 1.4(7) . . . . ?
C162 C161 C166 C165 -0.9(6) . . . . ?
C162 C163 C164 C165 -1.5(8) . . . . ?
C163 C164 C165 C166 0.4(7) . . . . ?
C164 C165 C166 C161 0.9(7) . . . . ?
C166 C161 C162 C163 -0.2(6) . . . . ?
C621 C62 C63 C64 -178.8(3) . . . . ?
C621 C622 C623 C624 0.2(7) . . . . ?
C622 C621 C626 C625 -2.6(7) . . . . ?
C622 C623 C624 C625 -0.4(9) . . . . ?
C623 C624 C625 C626 -1.0(10) . . . . ?
C624 C625 C626 C621 2.5(9) . . . . ?
C626 C621 C622 C623 1.3(6) . . . . ?
C661 C662 C663 C664 1.0(7) . . . . ?
C662 C661 C666 C665 1.4(6) . . . . ?
C662 C663 C664 C665 -0.1(8) . . . . ?
C663 C664 C665 C666 -0.2(8) . . . . ?
C664 C665 C666 C661 -0.5(7) . . . . ?
C666 C661 C662 C663 -1.6(5) . . . . ?

loop_
_exptl_oxdiff_crystal_face_indexfrac_h
_exptl_oxdiff_crystal_face_indexfrac_k
_exptl_oxdiff_crystal_face_indexfrac_l
_exptl_oxdiff_crystal_face_x
_exptl_oxdiff_crystal_face_y
_exptl_oxdiff_crystal_face_z
-0.9995 1.0003 -1.0007 0.0403 0.1550 -0.0839
1.0020 -2.0001 -1.9993 0.0096 -0.0273 0.2781
-1.0020 2.0001 1.9993 -0.0096 0.0273 -0.2781
0.0007 0.0001 -1.0000 0.0008 0.0602 0.0325
-0.9991 2.0006 -2.0009 -0.0064 0.2681 -0.1480
0.9991 -2.0006 2.0009 0.0064 -0.2681 0.1480
0.9998 -2.0005 1.0008 0.0072 -0.2079 0.1805
-0.0011 -1.0005 2.0003 0.0459 -0.1733 0.0315
0.0011 1.0005 -2.0003 -0.0459 0.1733 -0.0315
0.0003 1.0004 -1.0002 -0.0467 0.1131 -0.0641
-0.0003 -1.0004 1.0002 0.0467 -0.1131 0.0641
0.0000 -2.0006 1.0004 0.0942 -0.1660 0.1607
1.0005 2.0008 -2.0000 -0.1805 0.1844 -0.1083
0.0004 -1.0002 0.0002 0.0475 -0.0529 0.0966
-1.0005 -2.0008 2.0000 0.1805 -0.1844 0.1083
0.0014 -2.0003 -0.9997 0.0959 -0.0456 0.2257
-0.9991 -2.0005 -0.0001 0.1821 -0.0640 0.1733
-2.0007 -1.0007 1.9993 0.2200 -0.0896 -0.0081
-1.9996 -2.0008 0.9994 0.2683 -0.0823 0.1210
0.9991 2.0005 0.0001 -0.1821 0.0640 -0.1733
-0.0014 2.0003 0.9997 -0.0959 0.0456 -0.2257
-0.9998 -0.0001 -0.0005 0.0870 0.0419 -0.0198
0.9998 0.0001 0.0005 -0.0870 -0.0419 0.0198
0.0011 -1.0001 -0.9999 0.0483 0.0073 0.1291
-1.9982 -2.0005 -1.0007 0.2699 0.0381 0.1860
-0.0011 1.0001 0.9999 -0.0483 -0.0073 -0.1291
0.0018 -1.0000 -1.9999 0.0491 0.0675 0.1616
-0.0018 1.0000 1.9999 -0.0491 -0.0675 -0.1616
